data_2204319
loop_
_publ_author_name
'Ohba, Shigeru'
'Yohei, Yamamoto'
'Tanaka, Koichi'

_publ_section_title
;(2<i>SR</i>,3<i>RS</i>,1'<i>SR</i>,2'<i>SR</i>,3'<i>RS</i>)-2-(2',3'-Dihydro-1'-hydroxy-3'-phenyl-1<i>H</i>-inden-2'-yl)-2,3-dihydro-3-phenylinden-1-one:
 isomer (II)
;
_journal_issue 10
_journal_name_full 'Acta Crystallographica Section E'
_journal_page_first o1795
_journal_page_last o1796
_journal_paper_doi 10.1107/S1600536804022445
_journal_volume 60
_journal_year 2004
_chemical_formula_iupac 'C30 H24 O2 '
_chemical_formula_moiety 'C30 H24 O2 '
_chemical_formula_sum 'C30 H24 O2'
_chemical_formula_weight 416.52
_space_group_IT_number 14
_symmetry_cell_setting monoclinic
_symmetry_space_group_name_Hall '-P 2yn'
_symmetry_space_group_name_H-M 'P 1 21/n 1'
_cell_angle_alpha 90
_cell_angle_beta 100.52(2)
_cell_angle_gamma 90
_cell_formula_units_Z 4
_cell_length_a 14.883(4)
_cell_length_b 11.290(5)
_cell_length_c 13.418(4)
_cell_measurement_reflns_used 25
_cell_measurement_temperature 300
_cell_measurement_theta_max 13.6
_cell_measurement_theta_min 10.3
_cell_volume 2216.7(13)
_computing_cell_refinement ' WinAFC Diffractometer Control Software'
_computing_data_collection ' WinAFC Diffractometer Control Software (Rigaku, 1999)'
_computing_data_reduction 'TEXSAN (Molecular Structure Corporation, 2001)'
_computing_molecular_graphics 'ORTEPII (Johnson, 1976)'
_computing_publication_material TEXSAN
_computing_structure_refinement 'SHELXL97 (Sheldrick, 1997)'
_computing_structure_solution 'SIR92 (Altomare et al., 1994)'
_diffrn_measured_fraction_theta_full 1.0
_diffrn_measured_fraction_theta_max 1.0
_diffrn_measurement_device_type 'Rigaku AFC7R'
_diffrn_measurement_method \w-2\q
_diffrn_radiation_type 'Mo K\a'
_diffrn_radiation_wavelength 0.71073
_diffrn_reflns_av_R_equivalents 0.027
_diffrn_reflns_limit_h_max 19
_diffrn_reflns_limit_h_min -7
_diffrn_reflns_limit_k_max 14
_diffrn_reflns_limit_k_min 0
_diffrn_reflns_limit_l_max 17
_diffrn_reflns_limit_l_min -17
_diffrn_reflns_number 5794
_diffrn_reflns_theta_full 27.5
_diffrn_reflns_theta_max 27.50
_diffrn_standards_decay_% 0.3
_diffrn_standards_interval_count 150
_diffrn_standards_number 3
_exptl_absorpt_coefficient_mu 0.077
_exptl_absorpt_correction_T_max 0.993
_exptl_absorpt_correction_T_min 0.982
_exptl_absorpt_correction_type integration
_exptl_absorpt_process_details '(Coppens et al., 1965)'
_exptl_crystal_colour 'pale orange'
_exptl_crystal_density_diffrn 1.248
_exptl_crystal_density_method 'not measured'
_exptl_crystal_description needle
_exptl_crystal_F_000 880
_exptl_crystal_size_max 0.45
_exptl_crystal_size_mid 0.25
_exptl_crystal_size_min 0.10
_refine_diff_density_max 0.23
_refine_diff_density_min -0.22
_refine_ls_extinction_method none
_refine_ls_goodness_of_fit_ref 0.922
_refine_ls_hydrogen_treatment constr
_refine_ls_number_parameters 290
_refine_ls_number_reflns 5088
_refine_ls_R_factor_gt 0.0572
_refine_ls_shift/su_max 0.0000
_refine_ls_structure_factor_coef Fsqd
_refine_ls_weighting_details 'w = 1/[\s^2^(Fo^2^) + (0.0548P)^2^] where P=(Fo^2^+2Fc^2^)/3'
_refine_ls_weighting_scheme calc
_refine_ls_wR_factor_ref 0.1697
_reflns_number_gt 1507
_reflns_number_total 5088
_reflns_threshold_expression I>2\s(I)
_cod_data_source_file cv6374.cif
_cod_data_source_block II
_cod_original_sg_symbol_H-M 'P 21/n'
_cod_original_formula_sum 'C30 H24 O2 '
_cod_database_code 2204319
_cod_database_fobs_code 2204319

loop_
_symmetry_equiv_pos_as_xyz
x,y,z
1/2-x,1/2+y,1/2-z
-x,-y,-z
1/2+x,1/2-y,1/2+z

loop_
_atom_site_label
_atom_site_fract_x
_atom_site_fract_y
_atom_site_fract_z
_atom_site_U_iso_or_equiv
_atom_site_adp_type
_atom_site_calc_flag
_atom_site_occupancy
_atom_site_type_symbol
O1 -0.0245(2) -0.0461(3) 0.8157(2) 0.0920(10) Uani d 1.00 O
O2 -0.0419(2) 0.1248(3) 0.9664(2) 0.1000(10) Uani d 1.00 O
C3 -0.0662(2) 0.0415(3) 0.7545(3) 0.0540(10) Uani d 1.00 C
C4 -0.0090(2) 0.1537(3) 0.7451(2) 0.0461(9) Uani d 1.00 C
C5 -0.0396(2) 0.1965(3) 0.6335(2) 0.0448(9) Uani d 1.00 C
C6 -0.0816(2) 0.0872(3) 0.5801(3) 0.0464(9) Uani d 1.00 C
C7 -0.0948(2) -0.0007(3) 0.6472(3) 0.0487(9) Uani d 1.00 C
C8 -0.1306(3) -0.1095(4) 0.6150(3) 0.0630(10) Uani d 1.00 C
C9 -0.1549(3) -0.1295(4) 0.5116(3) 0.0700(10) Uani d 1.00 C
C10 -0.1440(3) -0.0419(4) 0.4439(3) 0.0660(10) Uani d 1.00 C
C11 -0.1066(3) 0.0663(4) 0.4767(3) 0.0570(10) Uani d 1.00 C
C12 0.0009(3) 0.2058(4) 0.9370(3) 0.0590(10) Uani d 1.00 C
C13 -0.0066(2) 0.2466(3) 0.8275(2) 0.0446(9) Uani d 1.00 C
C14 0.0666(2) 0.3463(3) 0.8318(2) 0.0487(9) Uani d 1.00 C
C15 0.0832(2) 0.3821(3) 0.9424(3) 0.0486(9) Uani d 1.00 C
C16 0.0482(2) 0.3013(3) 1.0009(3) 0.0472(9) Uani d 1.00 C
C17 0.0578(3) 0.3146(4) 1.1055(3) 0.0600(10) Uani d 1.00 C
C18 0.1044(3) 0.4121(4) 1.1494(3) 0.0700(10) Uani d 1.00 C
C19 0.1408(3) 0.4929(4) 1.0903(4) 0.0700(10) Uani d 1.00 C
C20 0.1306(3) 0.4792(3) 0.9865(3) 0.0600(10) Uani d 1.00 C
C21 -0.1040(2) 0.3021(3) 0.6181(2) 0.0443(9) Uani d 1.00 C
C22 -0.0767(3) 0.4085(4) 0.5837(3) 0.0550(10) Uani d 1.00 C
C23 -0.1347(3) 0.5053(4) 0.5675(3) 0.0690(10) Uani d 1.00 C
C24 -0.2224(3) 0.4965(4) 0.5859(3) 0.0660(10) Uani d 1.00 C
C25 -0.2509(3) 0.3919(4) 0.6208(3) 0.0630(10) Uani d 1.00 C
C26 -0.1931(3) 0.2954(3) 0.6362(3) 0.0538(10) Uani d 1.00 C
C27 0.1553(2) 0.3116(3) 0.7979(3) 0.0451(9) Uani d 1.00 C
C28 0.2099(3) 0.2226(3) 0.8467(3) 0.0550(10) Uani d 1.00 C
C29 0.2913(3) 0.1951(4) 0.8176(4) 0.0720(10) Uani d 1.00 C
C30 0.3209(3) 0.2566(6) 0.7416(4) 0.088(2) Uani d 1.00 C
C31 0.2679(4) 0.3441(5) 0.6932(3) 0.088(2) Uani d 1.00 C
C32 0.1852(3) 0.3719(4) 0.7209(3) 0.0660(10) Uani d 1.00 C
H1 -0.0296 -0.0325 0.8745 0.0922 Uiso calc 1.00 H
H3 -0.1196 0.0647 0.7789 0.0645 Uiso calc 1.00 H
H4 0.0522 0.1271 0.7500 0.0553 Uiso calc 1.00 H
H5 0.0135 0.2160 0.6070 0.0538 Uiso calc 1.00 H
H8 -0.1383 -0.1694 0.6624 0.0758 Uiso calc 1.00 H
H9 -0.1793 -0.2041 0.4875 0.0837 Uiso calc 1.00 H
H10 -0.1625 -0.0559 0.3733 0.0787 Uiso calc 1.00 H
H11 -0.0980 0.1257 0.4291 0.0687 Uiso calc 1.00 H
H13 -0.0638 0.2861 0.8117 0.0536 Uiso calc 1.00 H
H14 0.0402 0.4113 0.7920 0.0584 Uiso calc 1.00 H
H17 0.0329 0.2581 1.1453 0.0714 Uiso calc 1.00 H
H18 0.1116 0.4240 1.2205 0.0834 Uiso calc 1.00 H
H19 0.1735 0.5593 1.1217 0.0844 Uiso calc 1.00 H
H20 0.1557 0.5353 0.9465 0.0720 Uiso calc 1.00 H
H22 -0.0163 0.4159 0.5707 0.0662 Uiso calc 1.00 H
H23 -0.1139 0.5777 0.5437 0.0833 Uiso calc 1.00 H
H24 -0.2626 0.5624 0.5744 0.0793 Uiso calc 1.00 H
H25 -0.3110 0.3856 0.6347 0.0755 Uiso calc 1.00 H
H26 -0.2145 0.2231 0.6594 0.0645 Uiso calc 1.00 H
H28 0.1912 0.1802 0.9006 0.0663 Uiso calc 1.00 H
H29 0.3276 0.1325 0.8506 0.0860 Uiso calc 1.00 H
H30 0.3779 0.2380 0.7231 0.1061 Uiso calc 1.00 H
H31 0.2876 0.3867 0.6400 0.1057 Uiso calc 1.00 H
H32 0.1486 0.4334 0.6862 0.0795 Uiso calc 1.00 H

loop_
_atom_site_aniso_label
_atom_site_aniso_U_11
_atom_site_aniso_U_22
_atom_site_aniso_U_33
_atom_site_aniso_U_12
_atom_site_aniso_U_13
_atom_site_aniso_U_23
O1 0.144(3) 0.069(2) 0.054(2) -0.023(2) -0.006(2) 0.010(2)
O2 0.154(3) 0.096(2) 0.045(2) -0.054(2) 0.009(2) 0.005(2)
C3 0.059(3) 0.049(2) 0.049(2) 0.002(2) -0.003(2) 0.001(2)
C4 0.047(2) 0.050(2) 0.040(2) -0.003(2) 0.001(2) -0.002(2)
C5 0.046(2) 0.050(2) 0.039(2) 0.005(2) 0.008(2) 0.002(2)
C6 0.043(2) 0.055(3) 0.039(2) 0.010(2) 0.003(2) -0.009(2)
C7 0.045(2) 0.049(2) 0.049(2) 0.003(2) 0.003(2) -0.009(2)
C8 0.064(3) 0.052(3) 0.070(3) -0.001(2) 0.003(2) -0.011(2)
C9 0.063(3) 0.066(3) 0.073(3) 0.012(2) -0.008(2) -0.028(3)
C10 0.057(3) 0.078(3) 0.053(3) 0.023(3) -0.012(2) -0.026(3)
C11 0.056(3) 0.067(3) 0.047(2) 0.022(2) 0.003(2) -0.007(2)
C12 0.066(3) 0.065(3) 0.047(2) -0.014(2) 0.015(2) -0.002(2)
C13 0.044(2) 0.050(2) 0.038(2) 0.000(2) 0.004(2) -0.002(2)
C14 0.053(2) 0.045(2) 0.045(2) 0.002(2) 0.002(2) 0.002(2)
C15 0.047(2) 0.044(2) 0.052(2) 0.006(2) 0.003(2) -0.007(2)
C16 0.049(2) 0.048(2) 0.042(2) 0.004(2) 0.001(2) -0.007(2)
C17 0.064(3) 0.066(3) 0.046(2) 0.014(2) 0.003(2) -0.008(2)
C18 0.067(3) 0.084(3) 0.051(2) 0.019(3) -0.006(2) -0.025(3)
C19 0.051(3) 0.072(3) 0.084(3) 0.008(2) 0.004(2) -0.039(3)
C20 0.054(3) 0.053(3) 0.073(3) 0.003(2) 0.011(2) -0.016(2)
C21 0.046(2) 0.052(2) 0.034(2) 0.001(2) 0.004(2) 0.003(2)
C22 0.060(3) 0.058(3) 0.049(2) 0.006(2) 0.016(2) 0.011(2)
C23 0.097(4) 0.054(3) 0.060(3) 0.004(3) 0.021(2) 0.013(2)
C24 0.082(3) 0.061(3) 0.052(3) 0.024(3) 0.007(2) -0.001(2)
C25 0.050(3) 0.069(3) 0.068(3) 0.009(3) 0.007(2) -0.012(2)
C26 0.050(2) 0.055(3) 0.057(2) -0.002(2) 0.010(2) -0.004(2)
C27 0.046(2) 0.041(2) 0.046(2) -0.008(2) 0.004(2) -0.003(2)
C28 0.058(3) 0.055(3) 0.053(2) 0.000(2) 0.011(2) -0.004(2)
C29 0.057(3) 0.068(3) 0.088(3) 0.006(2) 0.008(2) -0.022(3)
C30 0.056(3) 0.129(5) 0.084(4) -0.018(3) 0.023(3) -0.040(4)
C31 0.074(4) 0.132(5) 0.064(3) -0.039(3) 0.029(3) -0.005(3)
C32 0.067(3) 0.075(3) 0.057(2) -0.023(2) 0.011(2) 0.006(2)

loop_
_atom_type_symbol
_atom_type_description
_atom_type_scat_dispersion_real
_atom_type_scat_dispersion_imag
_atom_type_scat_source
C C 0.003 0.002
;International Tables for Crystallography
(1992, Vol. C, Tables 4.2.6.8 and 6.1.1.4)
;
H H 0.000 0.000
;International Tables for Crystallography
(1992, Vol. C, Table 6.1.1.4)
;
O O 0.011 0.006
;International Tables for Crystallography
(1992, Vol. C, Tables 4.2.6.8 and 6.1.1.4)
;

loop_
_geom_angle_atom_site_label_1
_geom_angle_atom_site_label_2
_geom_angle_atom_site_label_3
_geom_angle
_geom_angle_publ_flag
C3 O1 H1 109.5 no
O1 C3 C4 116.6(3) ?
O1 C3 C7 111.5(3) ?
O1 C3 H3 108.1 no
C4 C3 C7 104.3(3) ?
C4 C3 H3 108.1 no
C7 C3 H3 108.1 no
C3 C4 C5 105.2(3) ?
C3 C4 C13 116.6(3) ?
C3 C4 H4 105.8 no
C5 C4 C13 116.6(3) ?
C5 C4 H4 105.8 no
C13 C4 H4 105.8 no
C4 C5 C6 103.1(3) ?
C4 C5 C21 116.1(3) ?
C4 C5 H5 108.3 no
C6 C5 C21 112.4(3) ?
C6 C5 H5 108.3 no
C21 C5 H5 108.3 no
C5 C6 C7 112.0(3) ?
C5 C6 C11 128.9(3) ?
C7 C6 C11 119.1(3) ?
C3 C7 C6 110.4(3) ?
C3 C7 C8 127.5(3) ?
C6 C7 C8 122.0(3) ?
C7 C8 C9 118.3(4) ?
C7 C8 H8 120.8 no
C9 C8 H8 120.8 no
C8 C9 C10 120.2(4) ?
C8 C9 H9 119.9 no
C10 C9 H9 119.9 no
C9 C10 C11 121.1(4) ?
C9 C10 H10 119.4 no
C11 C10 H10 119.5 no
C6 C11 C10 119.2(4) ?
C6 C11 H11 120.4 no
C10 C11 H11 120.4 no
O2 C12 C13 126.0(3) ?
O2 C12 C16 125.6(3) ?
C13 C12 C16 106.4(3) ?
C4 C13 C12 118.7(3) ?
C4 C13 C14 116.7(3) ?
C4 C13 H13 105.1 no
C12 C13 C14 104.7(3) ?
C12 C13 H13 105.2 no
C14 C13 H13 105.1 no
C13 C14 C15 102.5(3) ?
C13 C14 C27 116.1(3) ?
C13 C14 H14 108.8 no
C15 C14 C27 111.5(3) ?
C15 C14 H14 108.8 no
C27 C14 H14 108.8 no
C14 C15 C16 111.9(3) ?
C14 C15 C20 127.7(3) ?
C16 C15 C20 120.3(3) ?
C12 C16 C15 110.3(3) ?
C12 C16 C17 127.9(3) ?
C15 C16 C17 121.8(3) ?
C16 C17 C18 118.0(4) ?
C16 C17 H17 121.0 no
C18 C17 H17 121.0 no
C17 C18 C19 120.1(4) ?
C17 C18 H18 119.9 no
C19 C18 H18 119.9 no
C18 C19 C20 121.4(4) ?
C18 C19 H19 119.3 no
C20 C19 H19 119.3 no
C15 C20 C19 118.4(4) ?
C15 C20 H20 120.8 no
C19 C20 H20 120.8 no
C5 C21 C22 120.9(3) ?
C5 C21 C26 122.0(3) ?
C22 C21 C26 117.1(3) ?
C21 C22 C23 121.9(4) ?
C21 C22 H22 119.1 no
C23 C22 H22 119.0 no
C22 C23 C24 120.0(4) ?
C22 C23 H23 120.0 no
C24 C23 H23 120.0 no
C23 C24 C25 119.2(4) ?
C23 C24 H24 120.4 no
C25 C24 H24 120.4 no
C24 C25 C26 120.6(4) ?
C24 C25 H25 119.7 no
C26 C25 H25 119.7 no
C21 C26 C25 121.2(4) ?
C21 C26 H26 119.4 no
C25 C26 H26 119.4 no
C14 C27 C28 120.8(3) ?
C14 C27 C32 120.9(3) ?
C28 C27 C32 118.2(4) ?
C27 C28 C29 120.2(4) ?
C27 C28 H28 119.9 no
C29 C28 H28 119.9 no
C28 C29 C30 121.1(4) ?
C28 C29 H29 119.5 no
C30 C29 H29 119.4 no
C29 C30 C31 119.2(5) ?
C29 C30 H30 120.4 no
C31 C30 H30 120.4 no
C30 C31 C32 120.3(5) ?
C30 C31 H31 119.8 no
C32 C31 H31 119.8 no
C27 C32 C31 121.0(4) ?
C27 C32 H32 119.5 no
C31 C32 H32 119.5 no

loop_
_geom_bond_atom_site_label_1
_geom_bond_atom_site_label_2
_geom_bond_distance
_geom_bond_publ_flag
O1 C3 1.361(5) yes
O1 H1 0.820 no
O2 C12 1.219(6) yes
C3 C4 1.544(5) ?
C3 C7 1.501(5) ?
C3 H3 0.950 no
C4 C5 1.561(4) ?
C4 C13 1.519(5) ?
C4 H4 0.950 no
C5 C6 1.504(5) ?
C5 C21 1.520(5) ?
C5 H5 0.950 no
C6 C7 1.378(5) ?
C6 C11 1.390(5) ?
C7 C8 1.377(5) ?
C8 C9 1.388(6) ?
C8 H8 0.950 no
C9 C10 1.373(6) ?
C9 H9 0.950 no
C10 C11 1.380(6) ?
C10 H10 0.950 no
C11 H11 0.950 no
C12 C13 1.525(5) ?
C12 C16 1.475(5) ?
C13 C14 1.560(5) ?
C13 H13 0.950 no
C14 C15 1.515(5) ?
C14 C27 1.523(5) ?
C14 H14 0.950 no
C15 C16 1.366(5) ?
C15 C20 1.377(5) ?
C16 C17 1.393(5) ?
C17 C18 1.375(6) ?
C17 H17 0.950 no
C18 C19 1.382(7) ?
C18 H18 0.950 no
C19 C20 1.382(6) ?
C19 H19 0.950 no
C20 H20 0.950 no
C21 C22 1.375(5) ?
C21 C26 1.392(5) ?
C22 C23 1.385(6) ?
C22 H22 0.950 no
C23 C24 1.376(7) ?
C23 H23 0.950 no
C24 C25 1.367(6) ?
C24 H24 0.950 no
C25 C26 1.380(6) ?
C25 H25 0.950 no
C26 H26 0.950 no
C27 C28 1.380(5) ?
C27 C32 1.378(6) ?
C28 C29 1.375(6) ?
C28 H28 0.950 no
C29 C30 1.371(8) ?
C29 H29 0.950 no
C30 C31 1.354(8) ?
C30 H30 0.950 no
C31 C32 1.385(7) ?
C31 H31 0.950 no
C32 H32 0.950 no

loop_
_geom_hbond_atom_site_label_D
_geom_hbond_atom_site_label_H
_geom_hbond_atom_site_label_A
_geom_hbond_distance_DH
_geom_hbond_distance_HA
_geom_hbond_distance_DA
_geom_hbond_angle_DHA
_geom_hbond_publ_flag
O1 H1 O2 0.82 2.19 2.841(4) 136 yes

loop_
_geom_torsion_atom_site_label_1
_geom_torsion_atom_site_label_2
_geom_torsion_atom_site_label_3
_geom_torsion_atom_site_label_4
_geom_torsion
_geom_torsion_publ_flag
O1 C3 C4 C5 145.2(3) ?
O1 C3 C4 C13 -83.9(4) ?
O1 C3 C7 C6 -141.9(3) ?
O1 C3 C7 C8 38.8(5) ?
O2 C12 C13 C4 -44.2(6) ?
O2 C12 C13 C14 -176.5(4) ?
O2 C12 C16 C15 -175.4(4) ?
O2 C12 C16 C17 3.8(7) ?
C3 C4 C5 C6 -20.3(3) ?
C3 C4 C5 C21 103.0(3) yes
C3 C4 C13 C12 40.5(4) yes
C3 C4 C13 C14 167.3(3) yes
C3 C7 C6 C5 2.2(4) ?
C3 C7 C6 C11 -178.2(3) ?
C3 C7 C8 C9 178.3(4) ?
C4 C3 C7 C6 -15.3(4) ?
C4 C3 C7 C8 165.4(4) ?
C4 C5 C6 C7 11.7(4) ?
C4 C5 C6 C11 -167.9(4) ?
C4 C5 C21 C22 114.1(4) ?
C4 C5 C21 C26 -67.1(4) ?
C4 C13 C12 C16 151.2(3) ?
C4 C13 C14 C15 -153.1(3) ?
C4 C13 C14 C27 -31.2(4) ?
C5 C4 C3 C7 21.8(3) ?
C5 C4 C13 C12 165.9(3) yes
C5 C4 C13 C14 -67.3(4) yes
C5 C6 C7 C8 -178.5(3) ?
C5 C6 C11 C10 179.6(4) ?
C5 C21 C22 C23 178.9(3) ?
C5 C21 C26 C25 -179.4(3) ?
C6 C5 C4 C13 -151.3(3) ?
C6 C5 C21 C22 -127.6(3) ?
C6 C5 C21 C26 51.3(4) ?
C6 C7 C8 C9 -0.9(6) ?
C6 C11 C10 C9 -1.5(6) ?
C7 C3 C4 C13 152.8(3) ?
C7 C6 C5 C21 -114.1(3) ?
C7 C6 C11 C10 0.1(5) ?
C7 C8 C9 C10 -0.5(6) ?
C8 C7 C6 C11 1.1(6) ?
C8 C9 C10 C11 1.7(6) ?
C11 C6 C5 C21 66.4(5) ?
C12 C13 C14 C15 -19.6(3) ?
C12 C13 C14 C27 102.2(3) yes
C12 C16 C15 C14 -2.6(4) ?
C12 C16 C15 C20 -179.9(3) ?
C12 C16 C17 C18 -179.4(4) ?
C13 C4 C5 C21 -27.9(4) ?
C13 C12 C16 C15 -10.7(4) ?
C13 C12 C16 C17 168.5(4) ?
C13 C14 C15 C16 14.3(4) ?
C13 C14 C15 C20 -168.7(4) ?
C13 C14 C27 C28 -59.9(4) ?
C13 C14 C27 C32 123.2(3) ?
C14 C13 C12 C16 18.9(4) ?
C14 C15 C16 C17 178.2(3) ?
C14 C15 C20 C19 -177.4(4) ?
C14 C27 C28 C29 -177.7(3) ?
C14 C27 C32 C31 176.9(4) ?
C15 C14 C27 C28 57.0(4) ?
C15 C14 C27 C32 -119.9(4) ?
C15 C16 C17 C18 -0.3(6) ?
C15 C20 C19 C18 -0.2(6) ?
C16 C15 C14 C27 -110.7(3) ?
C16 C15 C20 C19 -0.7(5) ?
C16 C17 C18 C19 -0.6(6) ?
C17 C16 C15 C20 0.9(6) ?
C17 C18 C19 C20 0.8(6) ?
C20 C15 C14 C27 66.3(5) ?
C21 C22 C23 C24 0.0(6) ?
C21 C26 C25 C24 1.0(6) ?
C22 C21 C26 C25 -0.5(5) ?
C22 C23 C24 C25 0.5(6) ?
C23 C22 C21 C26 0.0(5) ?
C23 C24 C25 C26 -1.0(6) ?
C27 C28 C29 C30 1.5(6) ?
C27 C32 C31 C30 0.1(7) ?
C28 C27 C32 C31 -0.1(6) ?
C28 C29 C30 C31 -1.5(7) ?
C29 C28 C27 C32 -0.7(5) ?
C29 C30 C31 C32 0.7(8) ?
C29 C30 C31 C32 0.7(8) ?
